data_7052783
loop_
_publ_author_name
'Widaman, Andria K.'
'Rath, Nigam P.'
'Bauer, Eike B.'

_publ_section_title
;
 New five-coordinate Ru(ii) phosphoramidite complexes and their catalytic
 activity in propargylic amination reactions
;
_journal_issue 11
_journal_name_full 'New Journal of Chemistry'
_journal_page_first 2427
_journal_paper_doi 10.1039/c1nj20520j
_journal_volume 35
_journal_year 2011
_chemical_formula_sum 'C74 H66 Cl2 N O3 P3 Ru'
_chemical_formula_weight 1282.16
_chemical_name_systematic
;
?
;
_space_group_IT_number 2
_symmetry_cell_setting triclinic
_symmetry_space_group_name_Hall '-P 1'
_symmetry_space_group_name_H-M 'P -1'
_atom_sites_solution_hydrogens geom
_atom_sites_solution_primary direct
_atom_sites_solution_secondary difmap
_audit_creation_method SHELXL-97
_cell_angle_alpha 77.1170(10)
_cell_angle_beta 71.5080(10)
_cell_angle_gamma 71.6980(10)
_cell_formula_units_Z 2
_cell_length_a 13.6805(3)
_cell_length_b 14.5594(3)
_cell_length_c 17.2394(4)
_cell_measurement_reflns_used 9055
_cell_measurement_temperature 100(2)
_cell_measurement_theta_max 26.32
_cell_measurement_theta_min 2.31
_cell_volume 3062.57(12)
_computing_cell_refinement 'Bruker SAINT'
_computing_data_collection 'Bruker APEX2'
_computing_data_reduction 'Bruker SAINT'
_computing_molecular_graphics 'Bruker SHELXTL'
_computing_publication_material 'Bruker SHELXTL'
_computing_structure_refinement 'SHELXL-97 (Sheldrick, 2008)'
_computing_structure_solution 'SHELXS-97 (Sheldrick, 2008)'
_diffrn_ambient_temperature 100(2)
_diffrn_measured_fraction_theta_full 0.985
_diffrn_measured_fraction_theta_max 0.981
_diffrn_measurement_device_type 'Bruker APEX-II CCD'
_diffrn_measurement_method '\f and \w scans'
_diffrn_radiation_monochromator graphite
_diffrn_radiation_source 'fine-focus sealed tube'
_diffrn_radiation_type MoK\a
_diffrn_radiation_wavelength 0.71073
_diffrn_reflns_av_R_equivalents 0.0428
_diffrn_reflns_av_sigmaI/netI 0.0320
_diffrn_reflns_limit_h_max 17
_diffrn_reflns_limit_h_min -17
_diffrn_reflns_limit_k_max 18
_diffrn_reflns_limit_k_min -18
_diffrn_reflns_limit_l_max 21
_diffrn_reflns_limit_l_min -21
_diffrn_reflns_number 88632
_diffrn_reflns_theta_full 25.00
_diffrn_reflns_theta_max 26.39
_diffrn_reflns_theta_min 1.49
_exptl_absorpt_coefficient_mu 0.472
_exptl_absorpt_correction_T_max 0.9257
_exptl_absorpt_correction_T_min 0.9077
_exptl_absorpt_correction_type multi-scan
_exptl_absorpt_process_details 'sadabs v2008/1'
_exptl_crystal_colour blue
_exptl_crystal_density_diffrn 1.390
_exptl_crystal_density_meas ?
_exptl_crystal_density_method 'not measured'
_exptl_crystal_description rectangular
_exptl_crystal_F_000 1328
_exptl_crystal_size_max 0.21
_exptl_crystal_size_mid 0.19
_exptl_crystal_size_min 0.17
_refine_diff_density_max 1.001
_refine_diff_density_min -0.598
_refine_diff_density_rms 0.101
_refine_ls_extinction_method none
_refine_ls_goodness_of_fit_ref 1.123
_refine_ls_hydrogen_treatment constr
_refine_ls_matrix_type full
_refine_ls_number_parameters 806
_refine_ls_number_reflns 12300
_refine_ls_number_restraints 170
_refine_ls_restrained_S_all 1.130
_refine_ls_R_factor_all 0.0619
_refine_ls_R_factor_gt 0.0445
_refine_ls_shift/su_max 0.001
_refine_ls_shift/su_mean 0.000
_refine_ls_structure_factor_coef Fsqd
_refine_ls_weighting_details 'calc w=1/[\s^2^(Fo^2^)+(0.0634P)^2^+5.5016P] where P=(Fo^2^+2Fc^2^)/3'
_refine_ls_weighting_scheme calc
_refine_ls_wR_factor_gt 0.1148
_refine_ls_wR_factor_ref 0.1334
_reflns_number_gt 9983
_reflns_number_total 12300
_reflns_threshold_expression >2sigma(I)
_cod_data_source_file c1nj20520j.txt
_cod_data_source_block e7210
_cod_depositor_comments
;
The following automatic conversions were performed:

'_symmetry_cell_setting' value 'Triclinic' changed to 'triclinic'
according to /home/saulius/struct/CIF-dictionaries/cif_core.dic
dictionary named 'cif_core.dic' version 2.4.1 from 2010-06-29.

Automatic conversion script
Id: cif_fix_values 1715 2011-07-08 13:25:40Z adriana 

The following automatic conversions were performed:

'_exptl_crystal_density_meas' value 'no' was changed to '?' - the
value is perceived as not measured.

Automatic conversion script
Id: cif_fix_values 3008 2015-01-20 13:52:24Z robertas 
;
_cod_original_sg_symbol_H-M P-1
_cod_database_code 7052783

loop_
_symmetry_equiv_pos_as_xyz
'x, y, z'
'-x, -y, -z'

loop_
_atom_site_label
_atom_site_type_symbol
_atom_site_fract_x
_atom_site_fract_y
_atom_site_fract_z
_atom_site_U_iso_or_equiv
_atom_site_adp_type
_atom_site_occupancy
_atom_site_symmetry_multiplicity
_atom_site_calc_flag
_atom_site_refinement_flags
_atom_site_disorder_assembly
_atom_site_disorder_group
Ru1 Ru 0.22999(2) 0.396150(18) 0.269682(16) 0.01755(9) Uani 1 1 d . . .
Cl1 Cl 0.30887(6) 0.47158(6) 0.13711(5) 0.02406(18) Uani 1 1 d . . .
Cl2 Cl 0.09084(6) 0.38011(6) 0.39157(5) 0.02435(18) Uani 1 1 d . . .
P1 P 0.36761(6) 0.27407(6) 0.27512(5) 0.01744(17) Uani 1 1 d . . .
P2 P 0.14715(7) 0.31820(6) 0.21068(5) 0.01916(18) Uani 1 1 d . . .
P3 P 0.26541(7) 0.50622(6) 0.33649(5) 0.01898(18) Uani 1 1 d . . .
O1 O 0.35779(17) 0.18169(16) 0.24010(14) 0.0186(5) Uani 1 1 d . . .
O2 O 0.48704(17) 0.28121(16) 0.21667(14) 0.0189(5) Uani 1 1 d . . .
N1 N 0.4024(2) 0.23269(19) 0.36283(17) 0.0196(6) Uani 1 1 d . . .
C1 C 0.4363(3) 0.0934(2) 0.2410(2) 0.0179(6) Uani 1 1 d . . .
C2 C 0.4101(3) 0.0148(2) 0.3007(2) 0.0221(7) Uani 1 1 d . . .
H2 H 0.3404 0.0225 0.3374 0.027 Uiso 1 1 calc R . .
C3 C 0.4853(3) -0.0718(2) 0.3053(2) 0.0235(7) Uani 1 1 d . . .
H3 H 0.4667 -0.1254 0.3439 0.028 Uiso 1 1 calc R . .
C4 C 0.5904(3) -0.0835(2) 0.2537(2) 0.0224(7) Uani 1 1 d . . .
C5 C 0.6719(3) -0.1713(3) 0.2627(2) 0.0276(8) Uani 1 1 d . . .
H5 H 0.6536 -0.2257 0.3003 0.033 Uiso 1 1 calc R . .
C6 C 0.7755(3) -0.1789(3) 0.2183(2) 0.0299(8) Uani 1 1 d . . .
H6 H 0.8289 -0.2379 0.2256 0.036 Uiso 1 1 calc R . .
C7 C 0.8032(3) -0.0990(3) 0.1615(2) 0.0282(8) Uani 1 1 d . . .
H7 H 0.8757 -0.1035 0.1320 0.034 Uiso 1 1 calc R . .
C8 C 0.7254(3) -0.0144(3) 0.1487(2) 0.0234(7) Uani 1 1 d . . .
H8 H 0.7449 0.0379 0.1088 0.028 Uiso 1 1 calc R . .
C9 C 0.6171(3) -0.0041(2) 0.1938(2) 0.0207(7) Uani 1 1 d . . .
C10 C 0.5348(3) 0.0848(2) 0.1845(2) 0.0182(6) Uani 1 1 d . . .
C11 C 0.5546(2) 0.1669(2) 0.1180(2) 0.0194(7) Uani 1 1 d . . .
C12 C 0.5309(2) 0.2607(2) 0.1356(2) 0.0190(6) Uani 1 1 d . . .
C13 C 0.5565(3) 0.3381(3) 0.0738(2) 0.0258(7) Uani 1 1 d . . .
H13 H 0.5431 0.4012 0.0881 0.031 Uiso 1 1 calc R . .
C14 C 0.6004(3) 0.3218(3) -0.0059(2) 0.0287(8) Uani 1 1 d . . .
H14 H 0.6202 0.3732 -0.0469 0.034 Uiso 1 1 calc R . .
C15 C 0.6172(3) 0.2300(3) -0.0293(2) 0.0271(8) Uani 1 1 d . . .
C16 C 0.6518(3) 0.2149(3) -0.1136(2) 0.0357(9) Uani 1 1 d . . .
H16 H 0.6701 0.2664 -0.1551 0.043 Uiso 1 1 calc R . .
C17 C 0.6594(3) 0.1288(3) -0.1361(2) 0.0409(10) Uani 1 1 d . . .
H17 H 0.6816 0.1209 -0.1928 0.049 Uiso 1 1 calc R . .
C18 C 0.6345(3) 0.0512(3) -0.0753(2) 0.0347(9) Uani 1 1 d . . .
H18 H 0.6395 -0.0089 -0.0911 0.042 Uiso 1 1 calc R . .
C19 C 0.6030(3) 0.0619(3) 0.0070(2) 0.0262(7) Uani 1 1 d . . .
H19 H 0.5873 0.0086 0.0474 0.031 Uiso 1 1 calc R . .
C20 C 0.5935(3) 0.1512(2) 0.0328(2) 0.0220(7) Uani 1 1 d . . .
C21 C 0.3241(3) 0.2461(2) 0.4434(2) 0.0212(7) Uani 1 1 d . . .
H21A H 0.2597 0.2977 0.4348 0.025 Uiso 1 1 calc R . .
H21B H 0.3548 0.2695 0.4777 0.025 Uiso 1 1 calc R . .
C22 C 0.2904(3) 0.1548(2) 0.4908(2) 0.0197(7) Uani 1 1 d . . .
C23 C 0.3183(3) 0.1118(3) 0.5638(2) 0.0260(7) Uani 1 1 d . . .
H23 H 0.3635 0.1362 0.5811 0.031 Uiso 1 1 calc R . .
C24 C 0.2805(3) 0.0327(3) 0.6122(2) 0.0261(7) Uani 1 1 d . . .
H24 H 0.2979 0.0052 0.6630 0.031 Uiso 1 1 calc R . .
C25 C 0.2178(3) -0.0052(3) 0.5857(2) 0.0281(8) Uani 1 1 d . . .
H25 H 0.1927 -0.0594 0.6179 0.034 Uiso 1 1 calc R . .
C26 C 0.1917(3) 0.0360(3) 0.5120(2) 0.0250(7) Uani 1 1 d . . .
H26 H 0.1500 0.0088 0.4933 0.030 Uiso 1 1 calc R . .
C27 C 0.2256(3) 0.1165(2) 0.4653(2) 0.0211(7) Uani 1 1 d . . .
H27 H 0.2049 0.1457 0.4159 0.025 Uiso 1 1 calc R . .
C28 C 0.5100(3) 0.1710(2) 0.3687(2) 0.0223(7) Uani 1 1 d . . .
H28A H 0.5528 0.1523 0.3137 0.027 Uiso 1 1 calc R . .
H28B H 0.5023 0.1104 0.4070 0.027 Uiso 1 1 calc R . .
C29 C 0.5695(3) 0.2219(2) 0.3988(2) 0.0223(7) Uani 1 1 d . . .
C30 C 0.6080(3) 0.2990(3) 0.3493(2) 0.0297(8) Uani 1 1 d . . .
H30 H 0.5947 0.3219 0.2965 0.036 Uiso 1 1 calc R . .
C31 C 0.6658(3) 0.3431(3) 0.3758(2) 0.0335(9) Uani 1 1 d . . .
H31 H 0.6910 0.3962 0.3414 0.040 Uiso 1 1 calc R . .
C32 C 0.6869(3) 0.3103(3) 0.4521(2) 0.0305(8) Uani 1 1 d . . .
H32 H 0.7265 0.3406 0.4701 0.037 Uiso 1 1 calc R . .
C33 C 0.6498(3) 0.2332(3) 0.5017(2) 0.0318(8) Uani 1 1 d . . .
H33 H 0.6645 0.2098 0.5539 0.038 Uiso 1 1 calc R . .
C34 C 0.5907(3) 0.1895(3) 0.4753(2) 0.0284(8) Uani 1 1 d . . .
H34 H 0.5647 0.1370 0.5101 0.034 Uiso 1 1 calc R . .
C35 C 0.2059(3) 0.2752(2) 0.1095(2) 0.0217(7) Uani 1 1 d . . .
C36 C 0.3095(3) 0.2746(2) 0.0629(2) 0.0230(7) Uani 1 1 d . . .
H36 H 0.3528 0.2985 0.0829 0.028 Uiso 1 1 calc R . .
C37 C 0.3502(3) 0.2394(3) -0.0126(2) 0.0269(8) Uani 1 1 d . . .
H37 H 0.4208 0.2401 -0.0446 0.032 Uiso 1 1 calc R . .
C38 C 0.2880(3) 0.2034(3) -0.0409(2) 0.0268(7) Uani 1 1 d . . .
H38 H 0.3168 0.1772 -0.0917 0.032 Uiso 1 1 calc R . .
C39 C 0.1842(3) 0.2050(3) 0.0037(2) 0.0321(8) Uani 1 1 d . . .
H39 H 0.1412 0.1817 -0.0171 0.039 Uiso 1 1 calc R . .
C40 C 0.1430(3) 0.2405(3) 0.0784(2) 0.0284(8) Uani 1 1 d . . .
H40 H 0.0716 0.2414 0.1092 0.034 Uiso 1 1 calc R . .
C41 C 0.0267(3) 0.4108(3) 0.1919(2) 0.0270(8) Uani 1 1 d . . .
C42 C 0.0351(4) 0.5025(3) 0.1565(3) 0.0471(11) Uani 1 1 d . . .
H42 H 0.0999 0.5190 0.1481 0.057 Uiso 1 1 calc R . .
C43 C -0.0506(4) 0.5726(4) 0.1322(4) 0.0601(14) Uani 1 1 d . . .
H43 H -0.0425 0.6358 0.1071 0.072 Uiso 1 1 calc R . .
C44 C -0.1435(4) 0.5527(4) 0.1436(3) 0.0519(12) Uani 1 1 d . . .
H44 H -0.2002 0.6005 0.1254 0.062 Uiso 1 1 calc R . .
C45 C -0.1557(4) 0.4611(4) 0.1825(3) 0.0524(12) Uani 1 1 d . . .
H45 H -0.2223 0.4470 0.1925 0.063 Uiso 1 1 calc R . .
C46 C -0.0719(3) 0.3896(4) 0.2070(3) 0.0447(11) Uani 1 1 d . . .
H46 H -0.0811 0.3271 0.2337 0.054 Uiso 1 1 calc R . .
C47 C 0.1004(3) 0.2124(3) 0.2734(2) 0.0221(7) Uani 1 1 d . . .
C48 C 0.0105(3) 0.2221(3) 0.3423(2) 0.0280(8) Uani 1 1 d . . .
H48 H -0.0299 0.2852 0.3563 0.034 Uiso 1 1 calc R . .
C49 C -0.0194(3) 0.1399(3) 0.3901(2) 0.0326(8) Uani 1 1 d . . .
H49 H -0.0800 0.1471 0.4366 0.039 Uiso 1 1 calc R . .
C50 C 0.0381(3) 0.0480(3) 0.3703(2) 0.0324(8) Uani 1 1 d . . .
H50 H 0.0165 -0.0079 0.4024 0.039 Uiso 1 1 calc R . .
C51 C 0.1273(3) 0.0375(3) 0.3036(2) 0.0295(8) Uani 1 1 d . . .
H51 H 0.1677 -0.0259 0.2905 0.035 Uiso 1 1 calc R . .
C52 C 0.1582(3) 0.1189(3) 0.2557(2) 0.0233(7) Uani 1 1 d . . .
H52 H 0.2198 0.1106 0.2100 0.028 Uiso 1 1 calc R . .
C53 C 0.3787(3) 0.5601(2) 0.2889(2) 0.0209(7) Uani 1 1 d . . .
C54 C 0.4668(3) 0.5159(3) 0.2296(2) 0.0264(7) Uani 1 1 d . . .
H54 H 0.4680 0.4575 0.2131 0.032 Uiso 1 1 calc R . .
C55 C 0.5525(3) 0.5563(3) 0.1945(2) 0.0324(8) Uani 1 1 d . . .
H55 H 0.6111 0.5271 0.1524 0.039 Uiso 1 1 calc R . .
C56 C 0.5527(3) 0.6397(3) 0.2208(2) 0.0312(8) Uani 1 1 d . . .
H56 H 0.6122 0.6668 0.1978 0.037 Uiso 1 1 calc R . .
C57 C 0.4674(3) 0.6827(3) 0.2797(3) 0.0358(9) Uani 1 1 d . . .
H57 H 0.4680 0.7395 0.2979 0.043 Uiso 1 1 calc R . .
C58 C 0.3794(3) 0.6440(3) 0.3134(2) 0.0305(8) Uani 1 1 d . . .
H58 H 0.3195 0.6754 0.3535 0.037 Uiso 1 1 calc R . .
C59 C 0.2716(3) 0.4765(2) 0.4446(2) 0.0224(7) Uani 1 1 d . . .
C60 C 0.3697(3) 0.4569(2) 0.4624(2) 0.0253(7) Uani 1 1 d . . .
H60 H 0.4318 0.4617 0.4187 0.030 Uiso 1 1 calc R . .
C61 C 0.3771(3) 0.4303(3) 0.5437(2) 0.0309(8) Uani 1 1 d . . .
H61 H 0.4441 0.4168 0.5551 0.037 Uiso 1 1 calc R . .
C62 C 0.2876(4) 0.4237(3) 0.6072(2) 0.0351(9) Uani 1 1 d . . .
H62 H 0.2928 0.4065 0.6625 0.042 Uiso 1 1 calc R . .
C63 C 0.1895(3) 0.4420(3) 0.5911(2) 0.0330(8) Uani 1 1 d . . .
H63 H 0.1277 0.4372 0.6352 0.040 Uiso 1 1 calc R . .
C64 C 0.1821(3) 0.4674(3) 0.5101(2) 0.0266(7) Uani 1 1 d . . .
H64 H 0.1152 0.4788 0.4992 0.032 Uiso 1 1 calc R . .
C65 C 0.1533(3) 0.6166(2) 0.3345(2) 0.0222(7) Uani 1 1 d . . .
C66 C 0.0949(3) 0.6660(3) 0.4023(2) 0.0349(9) Uani 1 1 d . . .
H66 H 0.1109 0.6422 0.4540 0.042 Uiso 1 1 calc R . .
C67 C 0.0136(4) 0.7495(3) 0.3942(3) 0.0448(11) Uani 1 1 d . . .
H67 H -0.0263 0.7821 0.4410 0.054 Uiso 1 1 calc R . .
C68 C -0.0107(3) 0.7865(3) 0.3198(3) 0.0411(10) Uani 1 1 d . . .
H68 H -0.0672 0.8437 0.3151 0.049 Uiso 1 1 calc R . .
C69 C 0.0491(4) 0.7384(3) 0.2515(3) 0.0435(10) Uani 1 1 d . . .
H69 H 0.0345 0.7640 0.1994 0.052 Uiso 1 1 calc R . .
C70 C 0.1298(3) 0.6535(3) 0.2589(3) 0.0332(9) Uani 1 1 d . . .
H70 H 0.1692 0.6204 0.2123 0.040 Uiso 1 1 calc R . .
O1S O 0.9397(5) 0.1554(6) 0.0773(5) 0.072(3) Uani 0.50 1 d PDU A 1
C1S C 0.9498(12) 0.0857(10) 0.1505(8) 0.089(5) Uani 0.50 1 d PDU A 1
H1S1 H 0.8850 0.0614 0.1732 0.107 Uiso 0.50 1 calc PR A 1
H1S2 H 0.9551 0.1187 0.1928 0.107 Uiso 0.50 1 calc PR A 1
C2S C 1.0459(15) 0.0012(11) 0.1326(13) 0.040(6) Uani 0.33(3) 1 d PDU A 1
H2S1 H 1.0539 -0.0177 0.0793 0.060 Uiso 0.33(3) 1 calc PR A 1
H2S2 H 1.0370 -0.0540 0.1762 0.060 Uiso 0.33(3) 1 calc PR A 1
H2S3 H 1.1096 0.0199 0.1305 0.060 Uiso 0.33(3) 1 calc PR A 1
C3S C 0.8446(12) 0.2363(10) 0.0922(11) 0.121(7) Uani 0.50 1 d PDU A 1
H3S1 H 0.8367 0.2609 0.1435 0.145 Uiso 0.50 1 calc PR A 1
H3S2 H 0.7808 0.2136 0.0995 0.145 Uiso 0.50 1 calc PR A 1
C4S C 0.8520(12) 0.3173(9) 0.0209(9) 0.074(4) Uani 0.50 1 d PDU A 1
H4S1 H 0.9093 0.3456 0.0184 0.111 Uiso 0.50 1 calc PR A 1
H4S2 H 0.7840 0.3679 0.0285 0.111 Uiso 0.50 1 calc PR A 1
H4S3 H 0.8675 0.2912 -0.0307 0.111 Uiso 0.50 1 calc PR A 1
O1S' O 0.8895(12) 0.1347(12) 0.1756(9) 0.178(6) Uani 0.50 1 d PDU A 2
C1S' C 0.9668(15) 0.0787(15) 0.1120(12) 0.086(6) Uani 0.50 1 d PDU A 2
H1S3 H 0.9993 0.1292 0.0734 0.103 Uiso 0.50 1 calc PR A 2
H1S4 H 0.9199 0.0669 0.0838 0.103 Uiso 0.50 1 calc PR A 2
C2S' C 1.0588(15) -0.0114(13) 0.1012(18) 0.213(12) Uani 0.67(3) 1 d PDU A 2
H2S4 H 1.1243 0.0072 0.0683 0.319 Uiso 0.67(3) 1 calc PR A 2
H2S5 H 1.0444 -0.0551 0.0729 0.319 Uiso 0.67(3) 1 calc PR A 2
H2S6 H 1.0676 -0.0451 0.1555 0.319 Uiso 0.67(3) 1 calc PR A 2
C3S' C 0.825(2) 0.2205(14) 0.1358(18) 0.146(8) Uani 0.50 1 d PDU A 2
H3S3 H 0.8079 0.2726 0.1702 0.176 Uiso 0.50 1 calc PR A 2
H3S4 H 0.7573 0.2052 0.1429 0.176 Uiso 0.50 1 calc PR A 2
C4S' C 0.856(3) 0.268(3) 0.0479(19) 0.272(17) Uani 0.50 1 d PDU A 2
H4S4 H 0.8005 0.3277 0.0391 0.408 Uiso 0.50 1 calc PR A 2
H4S5 H 0.8633 0.2226 0.0106 0.408 Uiso 0.50 1 calc PR A 2
H4S6 H 0.9241 0.2836 0.0367 0.408 Uiso 0.50 1 calc PR A 2

loop_
_atom_site_aniso_label
_atom_site_aniso_U_11
_atom_site_aniso_U_22
_atom_site_aniso_U_33
_atom_site_aniso_U_23
_atom_site_aniso_U_13
_atom_site_aniso_U_12
Ru1 0.01495(14) 0.01537(14) 0.02036(14) -0.00035(10) -0.00365(10) -0.00381(10)
Cl1 0.0238(4) 0.0198(4) 0.0244(4) 0.0021(3) -0.0023(3) -0.0077(3)
Cl2 0.0186(4) 0.0298(4) 0.0227(4) -0.0040(3) -0.0007(3) -0.0081(3)
P1 0.0153(4) 0.0150(4) 0.0210(4) -0.0002(3) -0.0045(3) -0.0044(3)
P2 0.0165(4) 0.0189(4) 0.0216(4) -0.0001(3) -0.0051(3) -0.0057(3)
P3 0.0183(4) 0.0157(4) 0.0214(4) -0.0018(3) -0.0042(3) -0.0041(3)
O1 0.0157(11) 0.0148(11) 0.0243(12) -0.0020(9) -0.0039(9) -0.0046(9)
O2 0.0163(11) 0.0164(11) 0.0232(12) -0.0020(9) -0.0027(9) -0.0064(9)
N1 0.0184(14) 0.0167(13) 0.0216(14) -0.0006(11) -0.0041(11) -0.0045(11)
C1 0.0195(16) 0.0143(15) 0.0217(16) -0.0037(12) -0.0078(12) -0.0035(13)
C2 0.0244(17) 0.0210(17) 0.0221(17) -0.0028(13) -0.0048(13) -0.0092(14)
C3 0.0329(19) 0.0163(16) 0.0234(17) 0.0007(13) -0.0088(14) -0.0106(15)
C4 0.0286(18) 0.0172(16) 0.0245(17) -0.0028(13) -0.0116(14) -0.0059(14)
C5 0.038(2) 0.0172(17) 0.0319(19) -0.0018(14) -0.0163(16) -0.0065(15)
C6 0.032(2) 0.0201(17) 0.039(2) -0.0071(15) -0.0197(17) 0.0025(16)
C7 0.0202(17) 0.0275(19) 0.040(2) -0.0106(16) -0.0113(15) -0.0023(15)
C8 0.0220(17) 0.0197(17) 0.0305(18) -0.0050(14) -0.0084(14) -0.0057(14)
C9 0.0206(16) 0.0178(16) 0.0256(17) -0.0051(13) -0.0096(13) -0.0030(13)
C10 0.0197(16) 0.0141(15) 0.0224(16) -0.0028(12) -0.0074(13) -0.0044(13)
C11 0.0122(15) 0.0184(16) 0.0242(17) -0.0005(13) -0.0030(12) -0.0026(13)
C12 0.0130(15) 0.0198(16) 0.0223(16) 0.0008(13) -0.0041(12) -0.0049(13)
C13 0.0192(17) 0.0198(17) 0.034(2) 0.0024(14) -0.0039(14) -0.0064(14)
C14 0.0231(18) 0.0241(18) 0.0301(19) 0.0071(15) -0.0007(14) -0.0081(15)
C15 0.0199(17) 0.0289(19) 0.0243(18) 0.0025(14) -0.0031(14) -0.0022(15)
C16 0.031(2) 0.037(2) 0.0263(19) 0.0031(16) -0.0013(16) -0.0031(18)
C17 0.041(2) 0.045(3) 0.025(2) -0.0100(18) -0.0017(17) 0.001(2)
C18 0.037(2) 0.029(2) 0.031(2) -0.0089(16) -0.0061(16) 0.0024(17)
C19 0.0229(17) 0.0238(18) 0.0283(18) -0.0040(14) -0.0070(14) -0.0008(15)
C20 0.0130(15) 0.0234(17) 0.0245(17) -0.0018(14) -0.0030(12) -0.0008(13)
C21 0.0203(16) 0.0170(16) 0.0244(17) -0.0020(13) -0.0058(13) -0.0029(13)
C22 0.0183(16) 0.0160(15) 0.0213(16) -0.0031(13) -0.0012(12) -0.0036(13)
C23 0.0252(18) 0.0267(18) 0.0265(18) -0.0028(14) -0.0076(14) -0.0073(15)
C24 0.0281(19) 0.0204(17) 0.0263(18) 0.0007(14) -0.0090(14) -0.0026(15)
C25 0.0282(19) 0.0220(18) 0.0285(19) 0.0028(14) -0.0029(15) -0.0082(15)
C26 0.0227(17) 0.0245(18) 0.0276(18) -0.0077(14) -0.0026(14) -0.0072(15)
C27 0.0190(16) 0.0223(17) 0.0193(16) -0.0045(13) -0.0038(12) -0.0020(14)
C28 0.0212(17) 0.0185(16) 0.0271(17) -0.0030(13) -0.0092(13) -0.0024(14)
C29 0.0171(16) 0.0197(16) 0.0282(18) -0.0062(14) -0.0056(13) -0.0004(13)
C30 0.032(2) 0.0280(19) 0.032(2) -0.0001(15) -0.0131(16) -0.0101(16)
C31 0.036(2) 0.032(2) 0.038(2) -0.0028(17) -0.0110(17) -0.0169(18)
C32 0.0238(18) 0.032(2) 0.041(2) -0.0146(17) -0.0111(16) -0.0047(16)
C33 0.0280(19) 0.041(2) 0.0281(19) -0.0079(16) -0.0102(15) -0.0062(17)
C34 0.0251(18) 0.031(2) 0.0285(19) -0.0034(15) -0.0072(15) -0.0073(16)
C35 0.0237(17) 0.0200(17) 0.0215(16) -0.0006(13) -0.0088(13) -0.0044(14)
C36 0.0212(17) 0.0220(17) 0.0260(17) 0.0011(14) -0.0104(14) -0.0050(14)
C37 0.0201(17) 0.0290(19) 0.0279(18) 0.0001(15) -0.0057(14) -0.0051(15)
C38 0.0314(19) 0.0244(18) 0.0241(17) -0.0012(14) -0.0100(15) -0.0057(15)
C39 0.035(2) 0.038(2) 0.0282(19) -0.0039(16) -0.0116(16) -0.0144(18)
C40 0.0262(18) 0.040(2) 0.0233(18) -0.0020(15) -0.0071(14) -0.0152(17)
C41 0.0242(18) 0.0250(18) 0.0322(19) -0.0044(15) -0.0128(15) -0.0012(15)
C42 0.041(3) 0.038(2) 0.063(3) 0.000(2) -0.022(2) -0.008(2)
C43 0.056(3) 0.036(3) 0.081(4) 0.008(2) -0.028(3) -0.002(2)
C44 0.036(2) 0.043(3) 0.068(3) -0.001(2) -0.025(2) 0.008(2)
C45 0.025(2) 0.066(3) 0.057(3) -0.001(2) -0.016(2) 0.000(2)
C46 0.030(2) 0.051(3) 0.047(3) 0.005(2) -0.0129(19) -0.009(2)
C47 0.0190(16) 0.0256(18) 0.0243(17) -0.0032(14) -0.0048(13) -0.0108(14)
C48 0.0207(17) 0.0286(19) 0.034(2) -0.0068(15) -0.0028(15) -0.0084(15)
C49 0.0258(19) 0.037(2) 0.034(2) -0.0055(17) 0.0015(15) -0.0159(17)
C50 0.032(2) 0.030(2) 0.036(2) 0.0052(16) -0.0066(16) -0.0173(17)
C51 0.0237(18) 0.0226(18) 0.040(2) -0.0018(16) -0.0076(15) -0.0059(15)
C52 0.0192(16) 0.0254(18) 0.0251(17) -0.0027(14) -0.0044(13) -0.0079(14)
C53 0.0220(17) 0.0179(16) 0.0244(17) 0.0004(13) -0.0085(13) -0.0075(14)
C54 0.0241(18) 0.0197(17) 0.035(2) -0.0065(15) -0.0072(15) -0.0047(15)
C55 0.0217(18) 0.033(2) 0.039(2) -0.0063(17) -0.0020(15) -0.0072(16)
C56 0.0281(19) 0.032(2) 0.038(2) 0.0039(16) -0.0099(16) -0.0191(17)
C57 0.044(2) 0.032(2) 0.039(2) -0.0074(17) -0.0105(18) -0.0202(19)
C58 0.0293(19) 0.031(2) 0.032(2) -0.0099(16) -0.0026(15) -0.0106(16)
C59 0.0294(18) 0.0155(16) 0.0235(17) -0.0053(13) -0.0081(14) -0.0047(14)
C60 0.0289(19) 0.0155(16) 0.0303(19) -0.0026(14) -0.0094(15) -0.0031(14)
C61 0.040(2) 0.0191(17) 0.039(2) -0.0024(15) -0.0219(18) -0.0051(16)
C62 0.057(3) 0.0214(18) 0.029(2) -0.0019(15) -0.0193(19) -0.0076(18)
C63 0.044(2) 0.0250(19) 0.0280(19) -0.0019(15) -0.0070(17) -0.0104(17)
C64 0.0308(19) 0.0202(17) 0.0280(18) -0.0051(14) -0.0071(15) -0.0051(15)
C65 0.0178(16) 0.0150(16) 0.0310(18) -0.0038(13) -0.0040(13) -0.0028(13)
C66 0.034(2) 0.031(2) 0.029(2) -0.0037(16) -0.0035(16) 0.0016(17)
C67 0.037(2) 0.033(2) 0.047(3) -0.0112(19) 0.0023(19) 0.0048(19)
C68 0.031(2) 0.027(2) 0.055(3) -0.0045(19) -0.0190(19) 0.0124(17)
C69 0.047(3) 0.033(2) 0.051(3) -0.007(2) -0.028(2) 0.005(2)
C70 0.035(2) 0.0239(19) 0.039(2) -0.0061(16) -0.0163(17) 0.0027(16)
O1S 0.036(4) 0.061(5) 0.123(7) 0.050(5) -0.053(4) -0.030(4)
C1S 0.038(8) 0.052(8) 0.184(16) -0.036(11) -0.023(11) -0.013(6)
C2S 0.065(11) 0.017(7) 0.064(11) -0.006(8) -0.048(9) -0.014(7)
C3S 0.105(12) 0.096(11) 0.163(15) 0.098(10) -0.073(11) -0.069(9)
C4S 0.052(7) 0.049(6) 0.124(10) 0.048(7) -0.051(7) -0.029(6)
O1S' 0.175(14) 0.159(13) 0.239(15) -0.035(12) -0.069(12) -0.077(11)
C1S' 0.059(8) 0.100(11) 0.108(11) -0.075(9) 0.042(8) -0.057(8)
C2S' 0.158(15) 0.191(18) 0.34(3) 0.210(17) -0.212(17) -0.141(14)
C3S' 0.146(16) 0.070(11) 0.28(2) -0.011(14) -0.137(16) -0.038(11)
C4S' 0.13(2) 0.30(4) 0.43(4) 0.02(3) -0.11(3) -0.12(3)

loop_
_atom_type_symbol
_atom_type_description
_atom_type_scat_dispersion_real
_atom_type_scat_dispersion_imag
_atom_type_scat_source
C C 0.0033 0.0016 'International Tables Vol C Tables 4.2.6.8 and 6.1.1.4'
H H 0.0000 0.0000 'International Tables Vol C Tables 4.2.6.8 and 6.1.1.4'
N N 0.0061 0.0033 'International Tables Vol C Tables 4.2.6.8 and 6.1.1.4'
O O 0.0106 0.0060 'International Tables Vol C Tables 4.2.6.8 and 6.1.1.4'
P P 0.1023 0.0942 'International Tables Vol C Tables 4.2.6.8 and 6.1.1.4'
Cl Cl 0.1484 0.1585 'International Tables Vol C Tables 4.2.6.8 and 6.1.1.4'
Ru Ru -1.2594 0.8363 'International Tables Vol C Tables 4.2.6.8 and 6.1.1.4'

loop_
_geom_angle_atom_site_label_1
_geom_angle_atom_site_label_2
_geom_angle_atom_site_label_3
_geom_angle
P1 Ru1 Cl2 109.28(3)
P1 Ru1 Cl1 95.50(3)
Cl2 Ru1 Cl1 155.20(3)
P1 Ru1 P2 95.73(3)
Cl2 Ru1 P2 85.66(3)
Cl1 Ru1 P2 91.19(3)
P1 Ru1 P3 99.67(3)
Cl2 Ru1 P3 85.49(3)
Cl1 Ru1 P3 91.31(3)
P2 Ru1 P3 164.08(3)
O2 P1 O1 99.06(11)
O2 P1 N1 96.33(13)
O1 P1 N1 108.57(13)
O2 P1 Ru1 120.37(9)
O1 P1 Ru1 109.86(9)
N1 P1 Ru1 120.09(10)
C35 P2 C41 100.02(16)
C35 P2 C47 100.63(15)
C41 P2 C47 105.59(16)
C35 P2 Ru1 124.34(11)
C41 P2 Ru1 105.92(12)
C47 P2 Ru1 117.78(11)
C53 P3 C59 100.71(15)
C53 P3 C65 100.23(15)
C59 P3 C65 104.94(16)
C53 P3 Ru1 121.61(11)
C59 P3 Ru1 121.94(11)
C65 P3 Ru1 104.37(11)
C1 O1 P1 119.67(19)
C12 O2 P1 125.79(19)
C21 N1 C28 113.7(3)
C21 N1 P1 121.7(2)
C28 N1 P1 124.3(2)
C10 C1 O1 120.1(3)
C10 C1 C2 122.4(3)
O1 C1 C2 117.5(3)
C3 C2 C1 119.5(3)
C3 C2 H2 120.3
C1 C2 H2 120.3
C2 C3 C4 121.2(3)
C2 C3 H3 119.4
C4 C3 H3 119.4
C3 C4 C5 121.5(3)
C3 C4 C9 119.4(3)
C5 C4 C9 119.1(3)
C6 C5 C4 121.3(3)
C6 C5 H5 119.3
C4 C5 H5 119.3
C5 C6 C7 119.8(3)
C5 C6 H6 120.1
C7 C6 H6 120.1
C8 C7 C6 120.4(3)
C8 C7 H7 119.8
C6 C7 H7 119.8
C7 C8 C9 121.3(3)
C7 C8 H8 119.4
C9 C8 H8 119.4
C8 C9 C4 118.1(3)
C8 C9 C10 122.6(3)
C4 C9 C10 119.2(3)
C1 C10 C9 117.9(3)
C1 C10 C11 120.1(3)
C9 C10 C11 122.0(3)
C12 C11 C20 118.2(3)
C12 C11 C10 121.3(3)
C20 C11 C10 120.4(3)
C11 C12 O2 120.7(3)
C11 C12 C13 122.0(3)
O2 C12 C13 117.2(3)
C14 C13 C12 119.6(3)
C14 C13 H13 120.2
C12 C13 H13 120.2
C13 C14 C15 121.3(3)
C13 C14 H14 119.3
C15 C14 H14 119.3
C14 C15 C16 121.9(3)
C14 C15 C20 119.3(3)
C16 C15 C20 118.8(3)
C17 C16 C15 121.6(4)
C17 C16 H16 119.2
C15 C16 H16 119.2
C16 C17 C18 119.9(4)
C16 C17 H17 120.0
C18 C17 H17 120.0
C19 C18 C17 120.3(4)
C19 C18 H18 119.8
C17 C18 H18 119.8
C18 C19 C20 121.3(3)
C18 C19 H19 119.3
C20 C19 H19 119.3
C19 C20 C15 118.0(3)
C19 C20 C11 122.8(3)
C15 C20 C11 119.1(3)
N1 C21 C22 114.6(3)
N1 C21 H21A 108.6
C22 C21 H21A 108.6
N1 C21 H21B 108.6
C22 C21 H21B 108.6
H21A C21 H21B 107.6
C23 C22 C27 118.9(3)
C23 C22 C21 119.7(3)
C27 C22 C21 121.3(3)
C22 C23 C24 120.7(3)
C22 C23 H23 119.6
C24 C23 H23 119.6
C25 C24 C23 119.8(3)
C25 C24 H24 120.1
C23 C24 H24 120.1
C24 C25 C26 119.8(3)
C24 C25 H25 120.1
C26 C25 H25 120.1
C25 C26 C27 120.8(3)
C25 C26 H26 119.6
C27 C26 H26 119.6
C26 C27 C22 120.0(3)
C26 C27 H27 120.0
C22 C27 H27 120.0
N1 C28 C29 113.0(3)
N1 C28 H28A 109.0
C29 C28 H28A 109.0
N1 C28 H28B 109.0
C29 C28 H28B 109.0
H28A C28 H28B 107.8
C30 C29 C34 118.5(3)
C30 C29 C28 121.0(3)
C34 C29 C28 120.5(3)
C31 C30 C29 120.8(3)
C31 C30 H30 119.6
C29 C30 H30 119.6
C32 C31 C30 120.5(4)
C32 C31 H31 119.7
C30 C31 H31 119.7
C33 C32 C31 119.3(3)
C33 C32 H32 120.4
C31 C32 H32 120.4
C32 C33 C34 120.2(3)
C32 C33 H33 119.9
C34 C33 H33 119.9
C29 C34 C33 120.7(3)
C29 C34 H34 119.6
C33 C34 H34 119.6
C36 C35 C40 118.8(3)
C36 C35 P2 123.1(3)
C40 C35 P2 118.1(3)
C35 C36 C37 120.4(3)
C35 C36 H36 119.8
C37 C36 H36 119.8
C38 C37 C36 119.8(3)
C38 C37 H37 120.1
C36 C37 H37 120.1
C37 C38 C39 120.7(3)
C37 C38 H38 119.7
C39 C38 H38 119.7
C38 C39 C40 119.9(3)
C38 C39 H39 120.1
C40 C39 H39 120.1
C39 C40 C35 120.4(3)
C39 C40 H40 119.8
C35 C40 H40 119.8
C42 C41 C46 118.4(4)
C42 C41 P2 118.4(3)
C46 C41 P2 123.1(3)
C41 C42 C43 120.8(4)
C41 C42 H42 119.6
C43 C42 H42 119.6
C44 C43 C42 121.6(5)
C44 C43 H43 119.2
C42 C43 H43 119.2
C43 C44 C45 118.8(4)
C43 C44 H44 120.6
C45 C44 H44 120.6
C44 C45 C46 121.0(4)
C44 C45 H45 119.5
C46 C45 H45 119.5
C45 C46 C41 119.3(4)
C45 C46 H46 120.3
C41 C46 H46 120.3
C52 C47 C48 118.1(3)
C52 C47 P2 119.6(2)
C48 C47 P2 122.2(3)
C49 C48 C47 120.3(3)
C49 C48 H48 119.8
C47 C48 H48 119.8
C50 C49 C48 120.4(3)
C50 C49 H49 119.8
C48 C49 H49 119.8
C49 C50 C51 119.7(3)
C49 C50 H50 120.1
C51 C50 H50 120.1
C50 C51 C52 120.4(3)
C50 C51 H51 119.8
C52 C51 H51 119.8
C51 C52 C47 121.0(3)
C51 C52 H52 119.5
C47 C52 H52 119.5
C58 C53 C54 118.8(3)
C58 C53 P3 120.3(3)
C54 C53 P3 120.8(3)
C55 C54 C53 120.7(3)
C55 C54 H54 119.7
C53 C54 H54 119.7
C54 C55 C56 119.7(4)
C54 C55 H55 120.1
C56 C55 H55 120.1
C57 C56 C55 119.9(3)
C57 C56 H56 120.0
C55 C56 H56 120.0
C56 C57 C58 120.5(4)
C56 C57 H57 119.8
C58 C57 H57 119.8
C53 C58 C57 120.3(4)
C53 C58 H58 119.8
C57 C58 H58 119.8
C64 C59 C60 118.2(3)
C64 C59 P3 122.1(3)
C60 C59 P3 119.6(3)
C61 C60 C59 120.7(3)
C61 C60 H60 119.7
C59 C60 H60 119.7
C62 C61 C60 120.1(4)
C62 C61 H61 120.0
C60 C61 H61 120.0
C61 C62 C63 120.4(4)
C61 C62 H62 119.8
C63 C62 H62 119.8
C62 C63 C64 119.6(4)
C62 C63 H63 120.2
C64 C63 H63 120.2
C63 C64 C59 121.1(4)
C63 C64 H64 119.5
C59 C64 H64 119.5
C70 C65 C66 119.2(3)
C70 C65 P3 116.5(3)
C66 C65 P3 124.2(3)
C67 C66 C65 120.0(4)
C67 C66 H66 120.0
C65 C66 H66 120.0
C68 C67 C66 121.4(4)
C68 C67 H67 119.3
C66 C67 H67 119.3
C67 C68 C69 118.7(4)
C67 C68 H68 120.6
C69 C68 H68 120.6
C70 C69 C68 120.5(4)
C70 C69 H69 119.7
C68 C69 H69 119.7
C69 C70 C65 120.2(4)
C69 C70 H70 119.9
C65 C70 H70 119.9
C1S O1S C3S 113.0(9)
O1S C1S C2S 111.9(12)
O1S C1S H1S1 109.2
C2S C1S H1S1 109.2
O1S C1S H1S2 109.2
C2S C1S H1S2 109.2
H1S1 C1S H1S2 107.9
O1S C3S C4S 110.3(8)
O1S C3S H3S1 109.6
C4S C3S H3S1 109.6
O1S C3S H3S2 109.6
C4S C3S H3S2 109.6
H3S1 C3S H3S2 108.1
C1S' O1S' C3S' 108.2(19)
O1S' C1S' C2S' 141(3)
O1S' C1S' H1S3 101.7
C2S' C1S' H1S3 101.7
O1S' C1S' H1S4 101.7
C2S' C1S' H1S4 101.7
H1S3 C1S' H1S4 104.7
C1S' C2S' H2S4 109.5
C1S' C2S' H2S5 109.5
H2S4 C2S' H2S5 109.5
C1S' C2S' H2S6 109.5
H2S4 C2S' H2S6 109.5
H2S5 C2S' H2S6 109.5
O1S' C3S' C4S' 127(3)
O1S' C3S' H3S3 105.6
C4S' C3S' H3S3 105.6
O1S' C3S' H3S4 105.6
C4S' C3S' H3S4 105.6
H3S3 C3S' H3S4 106.1
C3S' C4S' H4S4 109.5
C3S' C4S' H4S5 109.5
H4S4 C4S' H4S5 109.5
C3S' C4S' H4S6 109.5
H4S4 C4S' H4S6 109.5
H4S5 C4S' H4S6 109.5

loop_
_geom_bond_atom_site_label_1
_geom_bond_atom_site_label_2
_geom_bond_distance
Ru1 P1 2.1561(9)
Ru1 Cl2 2.3700(8)
Ru1 Cl1 2.3779(8)
Ru1 P2 2.3793(9)
Ru1 P3 2.4072(9)
P1 O2 1.647(2)
P1 O1 1.649(2)
P1 N1 1.657(3)
P2 C35 1.834(3)
P2 C41 1.840(4)
P2 C47 1.841(3)
P3 C53 1.833(3)
P3 C59 1.839(3)
P3 C65 1.843(3)
O1 C1 1.393(4)
O2 C12 1.395(4)
N1 C21 1.470(4)
N1 C28 1.486(4)
C1 C10 1.377(4)
C1 C2 1.413(4)
C2 C3 1.359(5)
C2 H2 0.9500
C3 C4 1.411(5)
C3 H3 0.9500
C4 C5 1.424(5)
C4 C9 1.425(5)
C5 C6 1.363(5)
C5 H5 0.9500
C6 C7 1.410(5)
C6 H6 0.9500
C7 C8 1.380(5)
C7 H7 0.9500
C8 C9 1.416(5)
C8 H8 0.9500
C9 C10 1.440(5)
C10 C11 1.487(4)
C11 C12 1.381(5)
C11 C20 1.438(5)
C12 C13 1.416(5)
C13 C14 1.356(5)
C13 H13 0.9500
C14 C15 1.410(5)
C14 H14 0.9500
C15 C16 1.422(5)
C15 C20 1.427(5)
C16 C17 1.358(6)
C16 H16 0.9500
C17 C18 1.407(6)
C17 H17 0.9500
C18 C19 1.375(5)
C18 H18 0.9500
C19 C20 1.421(5)
C19 H19 0.9500
C21 C22 1.520(4)
C21 H21A 0.9900
C21 H21B 0.9900
C22 C23 1.387(5)
C22 C27 1.399(5)
C23 C24 1.400(5)
C23 H23 0.9500
C24 C25 1.380(5)
C24 H24 0.9500
C25 C26 1.383(5)
C25 H25 0.9500
C26 C27 1.386(5)
C26 H26 0.9500
C27 H27 0.9500
C28 C29 1.516(5)
C28 H28A 0.9900
C28 H28B 0.9900
C29 C30 1.387(5)
C29 C34 1.387(5)
C30 C31 1.387(5)
C30 H30 0.9500
C31 C32 1.384(5)
C31 H31 0.9500
C32 C33 1.379(5)
C32 H32 0.9500
C33 C34 1.398(5)
C33 H33 0.9500
C34 H34 0.9500
C35 C36 1.388(5)
C35 C40 1.402(5)
C36 C37 1.389(5)
C36 H36 0.9500
C37 C38 1.377(5)
C37 H37 0.9500
C38 C39 1.379(5)
C38 H38 0.9500
C39 C40 1.379(5)
C39 H39 0.9500
C40 H40 0.9500
C41 C42 1.363(6)
C41 C46 1.409(5)
C42 C43 1.400(6)
C42 H42 0.9500
C43 C44 1.336(7)
C43 H43 0.9500
C44 C45 1.388(7)
C44 H44 0.9500
C45 C46 1.392(6)
C45 H45 0.9500
C46 H46 0.9500
C47 C52 1.388(5)
C47 C48 1.408(5)
C48 C49 1.391(5)
C48 H48 0.9500
C49 C50 1.378(6)
C49 H49 0.9500
C50 C51 1.379(5)
C50 H50 0.9500
C51 C52 1.387(5)
C51 H51 0.9500
C52 H52 0.9500
C53 C58 1.381(5)
C53 C54 1.392(5)
C54 C55 1.383(5)
C54 H54 0.9500
C55 C56 1.389(5)
C55 H55 0.9500
C56 C57 1.363(6)
C56 H56 0.9500
C57 C58 1.394(5)
C57 H57 0.9500
C58 H58 0.9500
C59 C64 1.397(5)
C59 C60 1.399(5)
C60 C61 1.396(5)
C60 H60 0.9500
C61 C62 1.372(6)
C61 H61 0.9500
C62 C63 1.388(6)
C62 H62 0.9500
C63 C64 1.390(5)
C63 H63 0.9500
C64 H64 0.9500
C65 C70 1.391(5)
C65 C66 1.394(5)
C66 C67 1.381(6)
C66 H66 0.9500
C67 C68 1.378(6)
C67 H67 0.9500
C68 C69 1.394(6)
C68 H68 0.9500
C69 C70 1.388(5)
C69 H69 0.9500
C70 H70 0.9500
O1S C1S 1.446(4)
O1S C3S 1.452(4)
C1S C2S 1.494(4)
C1S H1S1 0.9900
C1S H1S2 0.9900
C2S H2S1 0.9800
C2S H2S2 0.9800
C2S H2S3 0.9800
C3S C4S 1.504(4)
C3S H3S1 0.9900
C3S H3S2 0.9900
C4S H4S1 0.9800
C4S H4S2 0.9800
C4S H4S3 0.9800
O1S' C1S' 1.452(4)
O1S' C3S' 1.453(4)
C1S' C2S' 1.504(4)
C1S' H1S3 0.9900
C1S' H1S4 0.9900
C2S' H2S4 0.9800
C2S' H2S5 0.9800
C2S' H2S6 0.9800
C3S' C4S' 1.503(4)
C3S' H3S3 0.9900
C3S' H3S4 0.9900
C4S' H4S4 0.9800
C4S' H4S5 0.9800
C4S' H4S6 0.9800

loop_
_geom_torsion_atom_site_label_1
_geom_torsion_atom_site_label_2
_geom_torsion_atom_site_label_3
_geom_torsion_atom_site_label_4
_geom_torsion
Cl2 Ru1 P1 O2 -159.87(10)
Cl1 Ru1 P1 O2 20.98(10)
P2 Ru1 P1 O2 112.74(10)
P3 Ru1 P1 O2 -71.29(10)
Cl2 Ru1 P1 O1 86.20(9)
Cl1 Ru1 P1 O1 -92.94(9)
P2 Ru1 P1 O1 -1.19(9)
P3 Ru1 P1 O1 174.78(9)
Cl2 Ru1 P1 N1 -40.71(12)
Cl1 Ru1 P1 N1 140.15(11)
P2 Ru1 P1 N1 -128.10(11)
P3 Ru1 P1 N1 47.87(12)
P1 Ru1 P2 C35 -61.99(13)
Cl2 Ru1 P2 C35 -170.96(13)
Cl1 Ru1 P2 C35 33.66(13)
P3 Ru1 P2 C35 132.65(16)
P1 Ru1 P2 C41 -176.44(13)
Cl2 Ru1 P2 C41 74.59(13)
Cl1 Ru1 P2 C41 -80.79(13)
P3 Ru1 P2 C41 18.20(18)
P1 Ru1 P2 C47 65.78(13)
Cl2 Ru1 P2 C47 -43.20(13)
Cl1 Ru1 P2 C47 161.43(13)
P3 Ru1 P2 C47 -99.58(16)
P1 Ru1 P3 C53 67.11(13)
Cl2 Ru1 P3 C53 175.92(13)
Cl1 Ru1 P3 C53 -28.70(13)
P2 Ru1 P3 C53 -127.67(15)
P1 Ru1 P3 C59 -62.73(14)
Cl2 Ru1 P3 C59 46.08(14)
Cl1 Ru1 P3 C59 -158.54(14)
P2 Ru1 P3 C59 102.49(17)
P1 Ru1 P3 C65 179.01(11)
Cl2 Ru1 P3 C65 -72.18(11)
Cl1 Ru1 P3 C65 83.20(11)
P2 Ru1 P3 C65 -15.77(17)
O2 P1 O1 C1 55.5(2)
N1 P1 O1 C1 -44.4(2)
Ru1 P1 O1 C1 -177.48(19)
O1 P1 O2 C12 33.3(3)
N1 P1 O2 C12 143.3(2)
Ru1 P1 O2 C12 -86.2(2)
O2 P1 N1 C21 156.2(2)
O1 P1 N1 C21 -102.0(2)
Ru1 P1 N1 C21 25.5(3)
O2 P1 N1 C28 -30.3(3)
O1 P1 N1 C28 71.5(3)
Ru1 P1 N1 C28 -161.0(2)
P1 O1 C1 C10 -74.5(3)
P1 O1 C1 C2 106.3(3)
C10 C1 C2 C3 2.6(5)
O1 C1 C2 C3 -178.2(3)
C1 C2 C3 C4 2.6(5)
C2 C3 C4 C5 174.8(3)
C2 C3 C4 C9 -2.3(5)
C3 C4 C5 C6 -173.5(3)
C9 C4 C5 C6 3.6(5)
C4 C5 C6 C7 -0.8(5)
C5 C6 C7 C8 -2.2(5)
C6 C7 C8 C9 2.3(5)
C7 C8 C9 C4 0.6(5)
C7 C8 C9 C10 177.2(3)
C3 C4 C9 C8 173.7(3)
C5 C4 C9 C8 -3.4(5)
C3 C4 C9 C10 -3.0(5)
C5 C4 C9 C10 179.8(3)
O1 C1 C10 C9 173.0(3)
C2 C1 C10 C9 -7.7(5)
O1 C1 C10 C11 -5.1(4)
C2 C1 C10 C11 174.2(3)
C8 C9 C10 C1 -168.8(3)
C4 C9 C10 C1 7.8(4)
C8 C9 C10 C11 9.3(5)
C4 C9 C10 C11 -174.1(3)
C1 C10 C11 C12 51.0(4)
C9 C10 C11 C12 -127.0(3)
C1 C10 C11 C20 -125.4(3)
C9 C10 C11 C20 56.6(4)
C20 C11 C12 O2 176.2(3)
C10 C11 C12 O2 -0.2(5)
C20 C11 C12 C13 -8.3(5)
C10 C11 C12 C13 175.3(3)
P1 O2 C12 C11 -66.3(4)
P1 O2 C12 C13 117.9(3)
C11 C12 C13 C14 3.6(5)
O2 C12 C13 C14 179.3(3)
C12 C13 C14 C15 2.6(5)
C13 C14 C15 C16 172.8(4)
C13 C14 C15 C20 -3.8(5)
C14 C15 C16 C17 -174.5(4)
C20 C15 C16 C17 2.1(6)
C15 C16 C17 C18 -1.1(6)
C16 C17 C18 C19 -0.4(6)
C17 C18 C19 C20 0.8(6)
C18 C19 C20 C15 0.3(5)
C18 C19 C20 C11 176.1(3)
C14 C15 C20 C19 175.0(3)
C16 C15 C20 C19 -1.7(5)
C14 C15 C20 C11 -1.0(5)
C16 C15 C20 C11 -177.7(3)
C12 C11 C20 C19 -169.0(3)
C10 C11 C20 C19 7.5(5)
C12 C11 C20 C15 6.8(5)
C10 C11 C20 C15 -176.7(3)
C28 N1 C21 C22 -69.3(4)
P1 N1 C21 C22 104.8(3)
N1 C21 C22 C23 113.1(4)
N1 C21 C22 C27 -71.1(4)
C27 C22 C23 C24 -1.4(5)
C21 C22 C23 C24 174.5(3)
C22 C23 C24 C25 2.3(5)
C23 C24 C25 C26 -0.8(6)
C24 C25 C26 C27 -1.5(5)
C25 C26 C27 C22 2.4(5)
C23 C22 C27 C26 -0.9(5)
C21 C22 C27 C26 -176.7(3)
C21 N1 C28 C29 -72.0(3)
P1 N1 C28 C29 114.0(3)
N1 C28 C29 C30 -70.3(4)
N1 C28 C29 C34 112.5(4)
C34 C29 C30 C31 -0.4(5)
C28 C29 C30 C31 -177.7(3)
C29 C30 C31 C32 0.6(6)
C30 C31 C32 C33 0.0(6)
C31 C32 C33 C34 -0.6(6)
C30 C29 C34 C33 -0.2(5)
C28 C29 C34 C33 177.0(3)
C32 C33 C34 C29 0.8(6)
C41 P2 C35 C36 125.0(3)
C47 P2 C35 C36 -126.9(3)
Ru1 P2 C35 C36 7.7(3)
C41 P2 C35 C40 -55.7(3)
C47 P2 C35 C40 52.4(3)
Ru1 P2 C35 C40 -173.0(2)
C40 C35 C36 C37 -0.6(5)
P2 C35 C36 C37 178.7(3)
C35 C36 C37 C38 -1.0(5)
C36 C37 C38 C39 2.2(5)
C37 C38 C39 C40 -1.8(6)
C38 C39 C40 C35 0.2(6)
C36 C35 C40 C39 1.0(5)
P2 C35 C40 C39 -178.3(3)
C35 P2 C41 C42 -85.0(4)
C47 P2 C41 C42 170.9(3)
Ru1 P2 C41 C42 45.3(4)
C35 P2 C41 C46 90.5(4)
C47 P2 C41 C46 -13.6(4)
Ru1 P2 C41 C46 -139.3(3)
C46 C41 C42 C43 -2.9(7)
P2 C41 C42 C43 172.8(4)
C41 C42 C43 C44 0.7(9)
C42 C43 C44 C45 1.8(9)
C43 C44 C45 C46 -2.1(8)
C44 C45 C46 C41 -0.1(8)
C42 C41 C46 C45 2.6(7)
P2 C41 C46 C45 -172.8(4)
C35 P2 C47 C52 33.7(3)
C41 P2 C47 C52 137.4(3)
Ru1 P2 C47 C52 -104.7(3)
C35 P2 C47 C48 -149.8(3)
C41 P2 C47 C48 -46.2(3)
Ru1 P2 C47 C48 71.8(3)
C52 C47 C48 C49 -0.8(5)
P2 C47 C48 C49 -177.4(3)
C47 C48 C49 C50 -0.3(6)
C48 C49 C50 C51 1.3(6)
C49 C50 C51 C52 -1.1(6)
C50 C51 C52 C47 -0.1(5)
C48 C47 C52 C51 1.0(5)
P2 C47 C52 C51 177.7(3)
C59 P3 C53 C58 -62.0(3)
C65 P3 C53 C58 45.5(3)
Ru1 P3 C53 C58 159.6(3)
C59 P3 C53 C54 116.0(3)
C65 P3 C53 C54 -136.5(3)
Ru1 P3 C53 C54 -22.5(3)
C58 C53 C54 C55 -1.4(5)
P3 C53 C54 C55 -179.4(3)
C53 C54 C55 C56 2.5(6)
C54 C55 C56 C57 -1.6(6)
C55 C56 C57 C58 -0.4(6)
C54 C53 C58 C57 -0.7(6)
P3 C53 C58 C57 177.4(3)
C56 C57 C58 C53 1.6(6)
C53 P3 C59 C64 155.9(3)
C65 P3 C59 C64 52.1(3)
Ru1 P3 C59 C64 -65.9(3)
C53 P3 C59 C60 -27.8(3)
C65 P3 C59 C60 -131.5(3)
Ru1 P3 C59 C60 110.5(3)
C64 C59 C60 C61 -0.9(5)
P3 C59 C60 C61 -177.4(3)
C59 C60 C61 C62 -0.3(5)
C60 C61 C62 C63 0.8(6)
C61 C62 C63 C64 -0.1(6)
C62 C63 C64 C59 -1.1(5)
C60 C59 C64 C63 1.6(5)
P3 C59 C64 C63 178.0(3)
C53 P3 C65 C70 77.3(3)
C59 P3 C65 C70 -178.6(3)
Ru1 P3 C65 C70 -49.3(3)
C53 P3 C65 C66 -100.2(3)
C59 P3 C65 C66 3.9(4)
Ru1 P3 C65 C66 133.2(3)
C70 C65 C66 C67 1.1(6)
P3 C65 C66 C67 178.6(3)
C65 C66 C67 C68 -0.8(7)
C66 C67 C68 C69 -0.6(7)
C67 C68 C69 C70 1.6(7)
C68 C69 C70 C65 -1.4(7)
C66 C65 C70 C69 0.0(6)
P3 C65 C70 C69 -177.7(3)
C3S O1S C1S C2S 177.6(16)
C1S O1S C3S C4S 166.1(17)
C3S' O1S' C1S' C2S' 177(2)
C1S' O1S' C3S' C4S' -23(3)
